data_4313442
loop_
_publ_author_name
'John F. Berry'
'F. Albert Cotton'
'Lee M. Daniels'
'Carlos A. Murillo'
'Xiaoping Wang'

_publ_section_title
;
 Oxidation of Ni3(dpa)4Cl2 and Cu3(dpa)4Cl2: Nickel-Nickel Bonding
 Interaction, but No Copper-Copper Bonds
;
_journal_name_full 'Inorganic Chemistry'
_journal_page_first 2418
_journal_page_last 2427
_journal_paper_doi 10.1021/ic0262740
_journal_volume 42
_journal_year 2003
_chemical_compound_source synthesis
_chemical_formula_moiety '[Ni3(N3C10H8)4Cl2][O(C2H5)2]'
_chemical_formula_sum 'C44 H42 Cl2 N12 Ni3 O'
_chemical_formula_weight 1001.93
_chemical_melting_point ?
_chemical_name_systematic
; 
 ? 
;
_space_group_IT_number 14
_symmetry_cell_setting monoclinic
_symmetry_space_group_name_Hall '-P 2ybc'
_symmetry_space_group_name_H-M 'P 1 21/c 1'
_atom_sites_solution_hydrogens geom
_atom_sites_solution_primary direct
_atom_sites_solution_secondary difmap
_audit_creation_method SHELXL
_cell_angle_alpha 90.00
_cell_angle_beta 97.365(5)
_cell_angle_gamma 90.00
_cell_formula_units_Z 4
_cell_length_a 15.9531(11)
_cell_length_b 15.7795(8)
_cell_length_c 17.1082(5)
_cell_measurement_reflns_used 250
_cell_measurement_temperature 293(2)
_cell_measurement_theta_max 41.6
_cell_measurement_theta_min 18.2
_cell_volume 4271.1(4)
_computing_cell_refinement MADNES
_computing_data_collection MADNES
_computing_data_reduction PROCOR
_computing_structure_refinement 'SHELXL-93 (Sheldrick, 1993)'
_computing_structure_solution 'SHELXS-86 (Sheldrick, 1990)'
_diffrn_ambient_temperature 293(2)
_diffrn_measurement_device 'Nonius FAST'
_diffrn_measurement_method \w-scans
_diffrn_radiation_monochromator graphite
_diffrn_radiation_source 'fine-focus sealed tube'
_diffrn_radiation_type MoK\a
_diffrn_radiation_wavelength 0.71073
_diffrn_reflns_av_R_equivalents 0.0817
_diffrn_reflns_av_sigmaI/netI 0.0624
_diffrn_reflns_limit_h_max 16
_diffrn_reflns_limit_h_min -18
_diffrn_reflns_limit_k_max 18
_diffrn_reflns_limit_k_min -18
_diffrn_reflns_limit_l_max 20
_diffrn_reflns_limit_l_min -20
_diffrn_reflns_number 23053
_diffrn_reflns_theta_max 25.08
_diffrn_reflns_theta_min 2.27
_diffrn_standards_number 0
_exptl_absorpt_coefficient_mu 1.486
_exptl_absorpt_correction_T_max .643
_exptl_absorpt_correction_T_min .466
_exptl_absorpt_correction_type multi-scan
_exptl_crystal_colour 'dark purple'
_exptl_crystal_density_diffrn 1.558
_exptl_crystal_description block
_exptl_crystal_F_000 2064
_exptl_crystal_size_max .32
_exptl_crystal_size_mid .31
_exptl_crystal_size_min .3
_refine_diff_density_max 1.221
_refine_diff_density_min -0.797
_refine_diff_density_rms 0.157
_refine_ls_extinction_method none
_refine_ls_goodness_of_fit_all 1.124
_refine_ls_goodness_of_fit_obs 1.132
_refine_ls_hydrogen_treatment noref
_refine_ls_matrix_type full
_refine_ls_number_parameters 559
_refine_ls_number_reflns 7474
_refine_ls_number_restraints 0
_refine_ls_restrained_S_all 1.127
_refine_ls_restrained_S_obs 1.132
_refine_ls_R_factor_all 0.1049
_refine_ls_R_factor_obs 0.0808
_refine_ls_shift/esd_max -0.003
_refine_ls_shift/esd_mean 0.000
_refine_ls_structure_factor_coef Fsqd
_refine_ls_weighting_details 'w=1/[\s^2^(Fo^2^)+(0.1007P)^2^+30.3186P] where P=(Fo^2^+2Fc^2^)/3'
_refine_ls_weighting_scheme calc
_refine_ls_wR_factor_all 0.2296
_refine_ls_wR_factor_obs 0.2028
_reflns_number_observed 5869
_reflns_number_total 7478
_reflns_observed_criterion >2sigma(I)
_cod_data_source_file ic0262740si20030129_021710_2.cif
_cod_data_source_block xl
_cod_depositor_comments
;
The following automatic conversions were performed:
'_symmetry_cell_setting' value 'Monoclinic' changed to 'monoclinic'
according to '/home/adriana/struct/CIF-dictionaries/cif_core.dic'
dictionary named 'cif_core.dic' version 2.4.1 from 2010-06-29.

Automatic conversion script
Id: cif_fix_enum 1555 2011-01-17 13:19:09Z saulius 

The following automatic conversions were performed:

'_chemical_melting_point' value 'not measured' was changed to '?' -
the value is undefined or not given.

Automatic conversion script
Id: cif_fix_values 1569 2011-02-09 13:29:24Z adriana 

The following automatic conversions were performed:

'_refine_ls_weighting_scheme' value 'calc
w=1/[\s^2^(Fo^2^)+(0.1007P)^2^+30.3186P] where P=(Fo^2^+2Fc^2^)/3'
was changed to 'calc'. New tag '_refine_ls_weighting_details' was
created. The value of the new tag was set to
'w=1/[\s^2^(Fo^2^)+(0.1007P)^2^+30.3186P] where P=(Fo^2^+2Fc^2^)/3'.

Automatic conversion script
Id: cif_fix_values 3143 2015-03-26 13:38:13Z robertas 
;
_cod_database_code 4313442

loop_
_symmetry_equiv_pos_as_xyz
'x, y, z'
'-x, y+1/2, -z+1/2'
'-x, -y, -z'
'x, -y-1/2, z-1/2'

loop_
_atom_site_aniso_label
_atom_site_aniso_U_11
_atom_site_aniso_U_22
_atom_site_aniso_U_33
_atom_site_aniso_U_23
_atom_site_aniso_U_13
_atom_site_aniso_U_12
Ni2 0.0190(5) 0.0186(5) 0.0184(4) 0.0011(3) 0.0033(3) 0.0003(3)
Ni3 0.0234(5) 0.0220(5) 0.0224(5) 0.0010(3) 0.0068(4) -0.0032(4)
Ni1 0.0224(5) 0.0230(5) 0.0236(5) 0.0016(3) 0.0073(4) -0.0016(4)
N1 0.020(3) 0.026(3) 0.034(3) -0.004(3) 0.007(3) 0.000(2)
N2 0.024(3) 0.021(3) 0.026(3) 0.002(2) 0.002(2) 0.005(2)
N3 0.033(3) 0.024(3) 0.023(3) 0.002(2) 0.005(3) -0.003(3)
N4 0.034(4) 0.020(3) 0.031(3) -0.003(2) 0.012(3) 0.000(3)
N5 0.025(3) 0.025(3) 0.017(3) 0.000(2) 0.004(2) -0.003(2)
N6 0.032(4) 0.021(3) 0.032(3) 0.000(2) 0.005(3) -0.008(3)
N7 0.036(3) 0.016(3) 0.028(3) 0.003(2) 0.010(3) -0.001(3)
N8 0.018(3) 0.023(3) 0.019(3) 0.002(2) 0.000(2) 0.003(2)
N9 0.018(3) 0.031(3) 0.022(3) -0.002(2) -0.002(2) 0.000(2)
N10 0.022(3) 0.027(3) 0.031(3) 0.002(3) 0.007(3) 0.003(3)
N11 0.022(3) 0.026(3) 0.018(3) 0.000(2) 0.002(2) -0.009(2)
N12 0.032(3) 0.023(3) 0.020(3) 0.002(2) 0.002(3) 0.001(3)
C11 0.022(4) 0.022(3) 0.021(3) -0.005(3) 0.001(3) -0.002(3)
C12 0.029(4) 0.023(3) 0.034(4) -0.001(3) 0.004(3) 0.001(3)
C13 0.031(4) 0.038(4) 0.033(4) -0.008(3) 0.002(3) 0.005(3)
C14 0.022(4) 0.048(5) 0.045(5) -0.006(4) 0.007(4) 0.003(4)
C15 0.027(4) 0.034(4) 0.036(4) -0.005(3) 0.005(3) -0.001(3)
C31 0.030(4) 0.027(4) 0.022(3) 0.003(3) 0.004(3) -0.001(3)
C32 0.036(4) 0.027(4) 0.035(4) -0.010(3) 0.005(3) -0.004(3)
C33 0.049(5) 0.033(4) 0.038(4) -0.005(3) 0.008(4) 0.010(4)
C34 0.049(5) 0.022(4) 0.051(5) -0.007(3) 0.014(4) -0.013(4)
C35 0.035(4) 0.032(4) 0.034(4) 0.000(3) 0.007(3) -0.008(3)
C41 0.026(4) 0.024(4) 0.020(3) 0.006(3) -0.002(3) 0.001(3)
C42 0.040(5) 0.032(4) 0.025(4) -0.001(3) 0.005(3) -0.006(3)
C43 0.055(5) 0.027(4) 0.032(4) -0.009(3) 0.007(4) -0.003(4)
C44 0.048(5) 0.035(4) 0.034(4) -0.005(3) 0.025(4) 0.002(4)
C45 0.040(5) 0.037(4) 0.036(4) 0.003(3) 0.024(4) 0.002(4)
C61 0.029(4) 0.015(3) 0.030(4) -0.004(3) -0.003(3) 0.006(3)
C62 0.032(4) 0.031(4) 0.024(3) 0.008(3) -0.005(3) -0.001(3)
C63 0.043(5) 0.039(4) 0.032(4) 0.005(3) -0.009(4) -0.010(4)
C64 0.011(4) 0.044(5) 0.060(5) 0.011(4) -0.004(4) -0.006(3)
C65 0.029(4) 0.040(4) 0.035(4) -0.001(3) 0.007(3) -0.004(3)
C71 0.026(4) 0.017(3) 0.025(3) -0.004(3) 0.004(3) -0.003(3)
C72 0.032(4) 0.029(4) 0.029(4) -0.001(3) 0.007(3) 0.007(3)
C73 0.038(5) 0.033(4) 0.036(4) 0.007(3) 0.004(4) 0.009(4)
C74 0.043(5) 0.039(4) 0.026(4) 0.015(3) 0.006(3) 0.010(4)
C75 0.035(4) 0.037(4) 0.033(4) 0.003(3) 0.014(4) -0.004(4)
C91 0.021(3) 0.026(4) 0.019(3) 0.005(3) -0.001(3) 0.002(3)
C92 0.044(5) 0.026(4) 0.028(4) -0.004(3) 0.007(3) -0.003(3)
C93 0.038(4) 0.031(4) 0.040(4) -0.010(3) 0.008(4) 0.008(3)
C94 0.037(4) 0.040(4) 0.032(4) -0.002(3) 0.014(4) 0.001(4)
C95 0.036(4) 0.027(4) 0.020(3) -0.001(3) 0.010(3) -0.002(3)
C101 0.016(3) 0.029(4) 0.024(3) -0.001(3) -0.006(3) -0.004(3)
C102 0.032(4) 0.033(4) 0.026(4) 0.000(3) 0.006(3) -0.004(3)
C103 0.043(5) 0.031(4) 0.048(5) -0.008(4) 0.002(4) -0.003(4)
C104 0.030(4) 0.026(4) 0.050(5) 0.003(4) 0.001(4) -0.005(3)
C105 0.028(4) 0.022(4) 0.044(4) 0.000(3) 0.007(3) -0.008(3)
C121 0.028(4) 0.023(3) 0.022(3) -0.003(3) 0.001(3) 0.002(3)
C122 0.034(4) 0.032(4) 0.032(4) -0.003(3) -0.001(3) -0.001(3)
C123 0.056(6) 0.031(4) 0.033(4) -0.003(3) -0.009(4) 0.005(4)
C124 0.068(6) 0.036(5) 0.029(4) 0.011(3) -0.002(4) -0.001(4)
C125 0.044(5) 0.033(4) 0.024(4) 0.001(3) 0.004(3) 0.001(4)
Cl4 0.0337(10) 0.0341(10) 0.0420(10) 0.0004(8) 0.0202(9) -0.0070(8)
Cl5 0.0363(11) 0.0342(10) 0.0388(10) 0.0031(8) 0.0190(9) -0.0072(8)
C4S 0.061(7) 0.061(6) 0.058(6) -0.008(5) -0.001(5) 0.009(5)
C3S 0.027(4) 0.036(5) 0.066(6) 0.012(4) 0.006(4) 0.015(4)
O1S 0.033(3) 0.033(3) 0.044(3) 0.003(2) -0.004(3) 0.002(2)
C2S 0.037(5) 0.039(5) 0.047(5) -0.006(4) 0.007(4) -0.006(4)
C1S 0.056(6) 0.064(6) 0.043(5) -0.004(5) 0.001(5) -0.001(5)

loop_
_atom_site_label
_atom_site_type_symbol
_atom_site_fract_x
_atom_site_fract_y
_atom_site_fract_z
_atom_site_U_iso_or_equiv
_atom_site_thermal_displace_type
_atom_site_occupancy
_atom_site_calc_flag
_atom_site_refinement_flags
_atom_site_disorder_group
Ni2 Ni 0.74430(5) 0.01877(5) 0.23840(5) 0.0186(2) Uani 1 d . .
Ni3 Ni 0.85063(6) 0.08560(5) 0.16894(5) 0.0223(3) Uani 1 d . .
Ni1 Ni 0.63647(6) -0.04959(5) 0.30539(5) 0.0226(3) Uani 1 d . .
N1 N 0.5584(4) 0.0384(4) 0.2403(4) 0.0263(13) Uani 1 d . .
N2 N 0.6764(4) 0.1172(4) 0.2216(3) 0.0235(12) Uani 1 d . .
N3 N 0.7951(4) 0.1960(4) 0.2055(3) 0.0267(13) Uani 1 d . .
N4 N 0.6717(4) 0.0446(4) 0.3894(4) 0.0276(14) Uani 1 d . .
N5 N 0.7958(4) 0.0649(4) 0.3357(3) 0.0221(12) Uani 1 d . .
N6 N 0.9202(4) 0.0750(4) 0.2794(4) 0.0281(13) Uani 1 d . .
N7 N 0.7400(4) -0.1208(3) 0.3570(3) 0.0260(13) Uani 1 d . .
N8 N 0.8119(3) -0.0801(3) 0.2535(3) 0.0202(12) Uani 1 d . .
N9 N 0.8861(4) -0.0396(4) 0.1520(3) 0.0241(13) Uani 1 d . .
N10 N 0.6204(4) -0.1268(4) 0.2053(3) 0.0263(13) Uani 1 d . .
N11 N 0.6921(4) -0.0253(4) 0.1408(3) 0.0220(12) Uani 1 d . .
N12 N 0.7567(4) 0.0772(4) 0.0726(3) 0.0250(13) Uani 1 d . .
C11 C 0.5901(4) 0.1076(4) 0.2078(4) 0.0215(14) Uani 1 d . .
C12 C 0.5369(5) 0.1621(5) 0.1596(4) 0.029(2) Uani 1 d . .
H12D H 0.5592(5) 0.2090(5) 0.1367(4) 0.034 Uiso 1 calc R .
C13 C 0.4506(5) 0.1458(5) 0.1459(4) 0.034(2) Uani 1 d . .
H13A H 0.4142(5) 0.1820(5) 0.1150(4) 0.041 Uiso 1 calc R .
C14 C 0.4206(5) 0.0744(5) 0.1793(5) 0.038(2) Uani 1 d . .
H14A H 0.3631(5) 0.0621(5) 0.1712(5) 0.046 Uiso 1 calc R .
C15 C 0.4738(5) 0.0222(5) 0.2238(5) 0.032(2) Uani 1 d . .
H15A H 0.4522(5) -0.0266(5) 0.2442(5) 0.039 Uiso 1 calc R .
C31 C 0.7147(5) 0.1957(4) 0.2226(4) 0.026(2) Uani 1 d . .
C32 C 0.6766(5) 0.2710(5) 0.2439(4) 0.033(2) Uani 1 d . .
H32A H 0.6212(5) 0.2705(5) 0.2556(4) 0.039 Uiso 1 calc R .
C33 C 0.7215(6) 0.3453(5) 0.2473(5) 0.039(2) Uani 1 d . .
H33A H 0.6962(6) 0.3957(5) 0.2600(5) 0.047 Uiso 1 calc R .
C34 C 0.8044(6) 0.3453(5) 0.2320(5) 0.040(2) Uani 1 d . .
H34A H 0.8360(6) 0.3949(5) 0.2350(5) 0.048 Uiso 1 calc R .
C35 C 0.8384(5) 0.2704(5) 0.2124(4) 0.034(2) Uani 1 d . .
H35A H 0.8946(5) 0.2701(5) 0.2033(4) 0.040 Uiso 1 calc R .
C41 C 0.7476(4) 0.0852(4) 0.3940(4) 0.0240(15) Uani 1 d . .
C42 C 0.7687(5) 0.1456(5) 0.4524(4) 0.032(2) Uani 1 d . .
H42A H 0.8189(5) 0.1759(5) 0.4540(4) 0.039 Uiso 1 calc R .
C43 C 0.7146(6) 0.1604(5) 0.5082(5) 0.038(2) Uani 1 d . .
H43A H 0.7303(6) 0.1977(5) 0.5495(5) 0.046 Uiso 1 calc R .
C44 C 0.6379(5) 0.1199(5) 0.5025(5) 0.037(2) Uani 1 d . .
H44A H 0.6004(5) 0.1303(5) 0.5388(5) 0.045 Uiso 1 calc R .
C45 C 0.6183(5) 0.0641(5) 0.4420(5) 0.036(2) Uani 1 d . .
H45A H 0.5655(5) 0.0382(5) 0.4367(5) 0.043 Uiso 1 calc R .
C61 C 0.8828(5) 0.0712(4) 0.3458(4) 0.0252(15) Uani 1 d . .
C62 C 0.9334(5) 0.0688(5) 0.4194(4) 0.029(2) Uani 1 d . .
H62A H 0.9084(5) 0.0687(5) 0.4656(4) 0.035 Uiso 1 calc R .
C63 C 1.0193(5) 0.0665(5) 0.4228(5) 0.039(2) Uani 1 d . .
H63A H 1.0529(5) 0.0665(5) 0.4714(5) 0.047 Uiso 1 calc R .
C64 C 1.0569(5) 0.0644(5) 0.3537(5) 0.039(2) Uani 1 d . .
H64A H 1.1151(5) 0.0596(5) 0.3547(5) 0.047 Uiso 1 calc R .
C65 C 1.0045(5) 0.0696(5) 0.2850(5) 0.034(2) Uani 1 d . .
H65A H 1.0288(5) 0.0693(5) 0.2384(5) 0.041 Uiso 1 calc R .
C71 C 0.8122(4) -0.1236(4) 0.3244(4) 0.0226(14) Uani 1 d . .
C72 C 0.8832(5) -0.1654(5) 0.3630(4) 0.030(2) Uani 1 d . .
H72A H 0.9334(5) -0.1661(5) 0.3406(4) 0.036 Uiso 1 calc R .
C73 C 0.8790(5) -0.2056(5) 0.4340(5) 0.036(2) Uani 1 d . .
H73A H 0.9259(5) -0.2339(5) 0.4596(5) 0.043 Uiso 1 calc R .
C74 C 0.8042(5) -0.2032(5) 0.4665(4) 0.036(2) Uani 1 d . .
H74A H 0.7990(5) -0.2307(5) 0.5137(4) 0.043 Uiso 1 calc R .
C75 C 0.7369(5) -0.1586(5) 0.4266(4) 0.034(2) Uani 1 d . .
H75A H 0.6871(5) -0.1549(5) 0.4494(4) 0.041 Uiso 1 calc R .
C91 C 0.8655(4) -0.1022(4) 0.1991(4) 0.0221(14) Uani 1 d . .
C92 C 0.8947(5) -0.1848(5) 0.1906(4) 0.033(2) Uani 1 d . .
H92A H 0.8774(5) -0.2287(5) 0.2211(4) 0.039 Uiso 1 calc R .
C93 C 0.9501(5) -0.2003(5) 0.1358(5) 0.036(2) Uani 1 d . .
H93A H 0.9736(5) -0.2538(5) 0.1319(5) 0.043 Uiso 1 calc R .
C94 C 0.9700(5) -0.1354(5) 0.0874(5) 0.036(2) Uani 1 d . .
H94A H 1.0053(5) -0.1448(5) 0.0491(5) 0.043 Uiso 1 calc R .
C95 C 0.9368(5) -0.0573(5) 0.0971(4) 0.027(2) Uani 1 d . .
H95A H 0.9498(5) -0.0138(5) 0.0640(4) 0.033 Uiso 1 calc R .
C101 C 0.6487(4) -0.1012(4) 0.1382(4) 0.0238(15) Uani 1 d . .
C102 C 0.6342(5) -0.1517(5) 0.0691(4) 0.030(2) Uani 1 d . .
H10B H 0.6566(5) -0.1357(5) 0.0238(4) 0.037 Uiso 1 calc R .
C103 C 0.5868(5) -0.2245(5) 0.0696(5) 0.041(2) Uani 1 d . .
H10D H 0.5757(5) -0.2570(5) 0.0242(5) 0.049 Uiso 1 calc R .
C104 C 0.5555(5) -0.2492(5) 0.1380(5) 0.036(2) Uani 1 d . .
H10A H 0.5221(5) -0.2974(5) 0.1394(5) 0.043 Uiso 1 calc R .
C105 C 0.5761(5) -0.1993(4) 0.2041(5) 0.031(2) Uani 1 d . .
H10C H 0.5580(5) -0.2171(4) 0.2509(5) 0.037 Uiso 1 calc R .
C121 C 0.6893(5) 0.0252(4) 0.0755(4) 0.0246(15) Uani 1 d . .
C122 C 0.6199(5) 0.0298(5) 0.0170(4) 0.033(2) Uani 1 d . .
H12A H 0.5738(5) -0.0058(5) 0.0195(4) 0.040 Uiso 1 calc R .
C123 C 0.6188(6) 0.0865(5) -0.0444(5) 0.041(2) Uani 1 d . .
H12B H 0.5720(6) 0.0905(5) -0.0827(5) 0.050 Uiso 1 calc R .
C124 C 0.6891(6) 0.1374(5) -0.0478(5) 0.045(2) Uani 1 d . .
H12C H 0.6911(6) 0.1752(5) -0.0893(5) 0.054 Uiso 1 calc R .
C125 C 0.7554(5) 0.1310(5) 0.0113(4) 0.034(2) Uani 1 d . .
H12E H 0.8022(5) 0.1656(5) 0.0089(4) 0.040 Uiso 1 calc R .
Cl4 Cl 0.53370(12) -0.11576(12) 0.37105(11) 0.0353(5) Uani 1 d . .
Cl5 Cl 0.95205(12) 0.15396(12) 0.10524(11) 0.0352(5) Uani 1 d . .
C4S C 0.1683(7) 0.0531(7) 0.1118(6) 0.061(3) Uani 1 d . .
H4SA H 0.1437(7) 0.0862(7) 0.0676(6) 0.091 Uiso 1 calc R .
H4SB H 0.1274(7) 0.0135(7) 0.1263(6) 0.091 Uiso 1 calc R .
H4SC H 0.2165(7) 0.0229(7) 0.0978(6) 0.091 Uiso 1 calc R .
C3S C 0.1954(5) 0.1102(5) 0.1796(5) 0.043(2) Uani 1 d . .
H3SA H 0.2363(5) 0.1508(5) 0.1650(5) 0.052 Uiso 1 calc R .
H3SB H 0.1470(5) 0.1413(5) 0.1935(5) 0.052 Uiso 1 calc R .
O1S O 0.2319(3) 0.0619(3) 0.2451(3) 0.0373(13) Uani 1 d . .
C2S C 0.2705(5) 0.1125(5) 0.3088(5) 0.041(2) Uani 1 d . .
H2SA H 0.2283(5) 0.1481(5) 0.3286(5) 0.049 Uiso 1 calc R .
H2SB H 0.3131(5) 0.1489(5) 0.2908(5) 0.049 Uiso 1 calc R .
C1S C 0.3103(7) 0.0556(7) 0.3730(6) 0.055(2) Uani 1 d . .
H1SA H 0.3365(7) 0.0893(7) 0.4161(6) 0.082 Uiso 1 calc R .
H1SB H 0.3523(7) 0.0209(7) 0.3532(6) 0.082 Uiso 1 calc R .
H1SC H 0.2678(7) 0.0201(7) 0.3909(6) 0.082 Uiso 1 calc R .

loop_
_atom_type_symbol
_atom_type_description
_atom_type_scat_dispersion_real
_atom_type_scat_dispersion_imag
_atom_type_scat_source
C C 0.0033 0.0016 'International Tables Vol C Tables 4.2.6.8 and 6.1.1.4'
H H 0.0000 0.0000 'International Tables Vol C Tables 4.2.6.8 and 6.1.1.4'
N N 0.0061 0.0033 'International Tables Vol C Tables 4.2.6.8 and 6.1.1.4'
Cl Cl 0.1484 0.1585 'International Tables Vol C Tables 4.2.6.8 and 6.1.1.4'
Ni Ni 0.3393 1.1124 'International Tables Vol C Tables 4.2.6.8 and 6.1.1.4'
O O 0.0106 0.0060 'International Tables Vol C Tables 4.2.6.8 and 6.1.1.4'

loop_
_geom_angle_atom_site_label_1
_geom_angle_atom_site_label_2
_geom_angle_atom_site_label_3
_geom_angle
_geom_angle_site_symmetry_1
_geom_angle_site_symmetry_3
_geom_angle_publ_flag
N2 Ni2 N8 179.1(2) . . y
N2 Ni2 N11 89.4(3) . . y
N8 Ni2 N11 89.8(2) . . y
N2 Ni2 N5 89.6(2) . . y
N8 Ni2 N5 91.2(2) . . y
N11 Ni2 N5 179.0(2) . . y
N2 Ni2 Ni3 89.5(2) . . y
N8 Ni2 Ni3 90.2(2) . . y
N11 Ni2 Ni3 89.1(2) . . y
N5 Ni2 Ni3 90.7(2) . . y
N2 Ni2 Ni1 90.6(2) . . y
N8 Ni2 Ni1 89.7(2) . . y
N11 Ni2 Ni1 89.7(2) . . y
N5 Ni2 Ni1 90.6(2) . . y
Ni3 Ni2 Ni1 178.79(5) . . y
N6 Ni3 N12 164.3(2) . . y
N6 Ni3 N9 85.8(2) . . y
N12 Ni3 N9 90.6(2) . . y
N6 Ni3 N3 89.6(2) . . y
N12 Ni3 N3 90.0(2) . . y
N9 Ni3 N3 165.0(2) . . y
N6 Ni3 Cl5 98.1(2) . . y
N12 Ni3 Cl5 97.6(2) . . y
N9 Ni3 Cl5 99.0(2) . . y
N3 Ni3 Cl5 95.8(2) . . y
N6 Ni3 Ni2 81.1(2) . . y
N12 Ni3 Ni2 83.3(2) . . y
N9 Ni3 Ni2 82.9(2) . . y
N3 Ni3 Ni2 82.3(2) . . y
Cl5 Ni3 Ni2 177.91(6) . . y
N1 Ni1 N10 87.0(2) . . y
N1 Ni1 N4 89.1(2) . . y
N10 Ni1 N4 165.9(2) . . y
N1 Ni1 N7 164.6(2) . . y
N10 Ni1 N7 92.3(2) . . y
N4 Ni1 N7 87.9(2) . . y
N1 Ni1 Cl4 98.4(2) . . y
N10 Ni1 Cl4 96.5(2) . . y
N4 Ni1 Cl4 97.5(2) . . y
N7 Ni1 Cl4 96.9(2) . . y
N1 Ni1 Ni2 82.1(2) . . y
N10 Ni1 Ni2 83.8(2) . . y
N4 Ni1 Ni2 82.2(2) . . y
N7 Ni1 Ni2 82.5(2) . . y
Cl4 Ni1 Ni2 179.39(7) . . y
C11 N1 C15 118.5(6) . . ?
C11 N1 Ni1 121.8(5) . . ?
C15 N1 Ni1 119.4(5) . . ?
C11 N2 C31 122.1(6) . . ?
C11 N2 Ni2 118.5(4) . . ?
C31 N2 Ni2 119.4(5) . . ?
C31 N3 C35 118.0(6) . . ?
C31 N3 Ni3 120.9(5) . . ?
C35 N3 Ni3 121.1(5) . . ?
C45 N4 C41 119.0(6) . . ?
C45 N4 Ni1 118.8(5) . . ?
C41 N4 Ni1 122.2(4) . . ?
C41 N5 C61 122.7(6) . . ?
C41 N5 Ni2 120.4(5) . . ?
C61 N5 Ni2 116.8(4) . . ?
C65 N6 C61 119.0(7) . . ?
C65 N6 Ni3 119.1(5) . . ?
C61 N6 Ni3 121.9(5) . . ?
C75 N7 C71 119.1(7) . . ?
C75 N7 Ni1 119.8(5) . . ?
C71 N7 Ni1 120.9(5) . . ?
C91 N8 C71 121.9(5) . . ?
C91 N8 Ni2 120.3(4) . . ?
C71 N8 Ni2 117.5(4) . . ?
C91 N9 C95 118.8(6) . . ?
C91 N9 Ni3 121.5(4) . . ?
C95 N9 Ni3 119.5(5) . . ?
C105 N10 C101 118.3(6) . . ?
C105 N10 Ni1 121.2(5) . . ?
C101 N10 Ni1 120.3(5) . . ?
C121 N11 C101 121.0(6) . . ?
C121 N11 Ni2 118.0(4) . . ?
C101 N11 Ni2 120.5(4) . . ?
C125 N12 C121 118.3(6) . . ?
C125 N12 Ni3 120.9(5) . . ?
C121 N12 Ni3 120.1(4) . . ?
N1 C11 N2 115.9(6) . . ?
N1 C11 C12 120.5(6) . . ?
N2 C11 C12 123.5(6) . . ?
C13 C12 C11 119.9(7) . . ?
C14 C13 C12 118.1(8) . . ?
C15 C14 C13 120.5(8) . . ?
C14 C15 N1 122.5(7) . . ?
N3 C31 N2 115.5(6) . . ?
N3 C31 C32 120.5(7) . . ?
N2 C31 C32 123.9(6) . . ?
C33 C32 C31 119.6(7) . . ?
C32 C33 C34 119.9(7) . . ?
C35 C34 C33 118.0(7) . . ?
C34 C35 N3 123.9(7) . . ?
N4 C41 N5 115.1(6) . . ?
N4 C41 C42 119.7(6) . . ?
N5 C41 C42 125.1(7) . . ?
C43 C42 C41 119.7(7) . . ?
C44 C43 C42 120.1(7) . . ?
C45 C44 C43 118.0(7) . . ?
N4 C45 C44 123.3(8) . . ?
N6 C61 N5 116.3(6) . . ?
N6 C61 C62 119.4(7) . . ?
N5 C61 C62 124.2(6) . . ?
C63 C62 C61 119.7(7) . . ?
C62 C63 C64 120.3(7) . . ?
C65 C64 C63 116.7(7) . . ?
N6 C65 C64 124.6(7) . . ?
N7 C71 N8 116.0(6) . . ?
N7 C71 C72 120.3(6) . . ?
N8 C71 C72 123.6(6) . . ?
C73 C72 C71 120.2(7) . . ?
C74 C73 C72 118.9(7) . . ?
C73 C74 C75 118.1(7) . . ?
N7 C75 C74 123.3(7) . . ?
N9 C91 N8 116.0(6) . . ?
N9 C91 C92 120.9(6) . . ?
N8 C91 C92 123.1(6) . . ?
C93 C92 C91 118.9(7) . . ?
C94 C93 C92 119.3(7) . . ?
C95 C94 C93 118.4(7) . . ?
N9 C95 C94 123.5(7) . . ?
N10 C101 N11 116.9(6) . . ?
N10 C101 C102 120.3(6) . . ?
N11 C101 C102 122.8(6) . . ?
C103 C102 C101 119.6(7) . . ?
C102 C103 C104 119.9(8) . . ?
C105 C104 C103 117.2(7) . . ?
N10 C105 C104 124.5(7) . . ?
N12 C121 N11 116.0(6) . . ?
N12 C121 C122 120.1(6) . . ?
N11 C121 C122 123.7(7) . . ?
C123 C122 C121 120.8(8) . . ?
C122 C123 C124 118.5(8) . . ?
C125 C124 C123 118.6(7) . . ?
N12 C125 C124 123.7(8) . . ?
O1S C3S C4S 109.9(7) . . ?
C3S O1S C2S 113.4(6) . . ?
O1S C2S C1S 109.0(7) . . ?

loop_
_geom_bond_atom_site_label_1
_geom_bond_atom_site_label_2
_geom_bond_distance
_geom_bond_site_symmetry_2
_geom_bond_publ_flag
Ni2 N2 1.894(6) . y
Ni2 N8 1.896(5) . y
Ni2 N11 1.900(6) . y
Ni2 N5 1.904(6) . y
Ni2 Ni3 2.4327(11) . y
Ni2 Ni1 2.4376(11) . y
Ni3 N6 2.072(6) . y
Ni3 N12 2.084(6) . y
Ni3 N9 2.086(6) . y
Ni3 N3 2.086(6) . y
Ni3 Cl5 2.328(2) . y
Ni1 N1 2.088(6) . y
Ni1 N10 2.091(6) . y
Ni1 N4 2.094(6) . y
Ni1 N7 2.096(6) . y
Ni1 Cl4 2.348(2) . y
N1 C11 1.352(9) . ?
N1 C15 1.367(9) . ?
N2 C11 1.375(9) . ?
N2 C31 1.380(9) . ?
N3 C31 1.352(9) . ?
N3 C35 1.360(9) . ?
N4 C45 1.352(9) . ?
N4 C41 1.363(9) . ?
N5 C41 1.374(9) . ?
N5 C61 1.380(9) . ?
N6 C65 1.339(10) . ?
N6 C61 1.350(9) . ?
N7 C75 1.338(9) . ?
N7 C71 1.343(9) . ?
N8 C91 1.386(8) . ?
N8 C71 1.394(8) . ?
N9 C91 1.341(9) . ?
N9 C95 1.344(9) . ?
N10 C105 1.344(9) . ?
N10 C101 1.348(9) . ?
N11 C121 1.368(9) . ?
N11 C101 1.382(9) . ?
N12 C125 1.347(9) . ?
N12 C121 1.359(9) . ?
C11 C12 1.401(10) . ?
C12 C13 1.390(11) . ?
C13 C14 1.377(12) . ?
C14 C15 1.346(11) . ?
C31 C32 1.404(10) . ?
C32 C33 1.372(11) . ?
C33 C34 1.381(12) . ?
C34 C35 1.359(11) . ?
C41 C42 1.389(10) . ?
C42 C43 1.386(11) . ?
C43 C44 1.373(12) . ?
C44 C45 1.365(11) . ?
C61 C62 1.407(10) . ?
C62 C63 1.365(11) . ?
C63 C64 1.393(12) . ?
C64 C65 1.355(11) . ?
C71 C72 1.401(10) . ?
C72 C73 1.381(10) . ?
C73 C74 1.380(11) . ?
C74 C75 1.388(11) . ?
C91 C92 1.399(10) . ?
C92 C93 1.389(10) . ?
C93 C94 1.379(11) . ?
C94 C95 1.359(11) . ?
C101 C102 1.419(10) . ?
C102 C103 1.375(11) . ?
C103 C104 1.385(12) . ?
C104 C105 1.382(11) . ?
C121 C122 1.395(11) . ?
C122 C123 1.379(11) . ?
C123 C124 1.386(12) . ?
C124 C125 1.371(12) . ?
C4S C3S 1.487(13) . ?
C3S O1S 1.418(10) . ?
O1S C2S 1.426(10) . ?
C2S C1S 1.496(13) . ?
